data_4024841
loop_
_publ_author_name
'Neta Shefer'
'Tal Harel'
'Shlomo Rozen'

_publ_section_title
;
Synthesis of Oxygenated Fused Oligothiophenes with HOF.CH3CN
;
_journal_name_full 'Journal of Organic Chemistry'
_journal_page_first 6993
_journal_page_last 6998
_journal_paper_doi 10.1021/jo901106j
_journal_volume 74
_journal_year 2009
_chemical_formula_moiety 'C10 H9 O4 S3, C2 H3 N'
_chemical_formula_sum 'C12 H11 N O4 S3'
_chemical_formula_weight 329.40
_chemical_name_systematic
; 
 ? 
;
_space_group_IT_number 62
_symmetry_cell_setting orthorhombic
_symmetry_space_group_name_Hall '-P 2ac 2n'
_symmetry_space_group_name_H-M 'P n m a'
_atom_sites_solution_hydrogens geom
_atom_sites_solution_primary direct
_atom_sites_solution_secondary difmap
_audit_creation_method SHELXL-97
_cell_angle_alpha 90.00
_cell_angle_beta 90.00
_cell_angle_gamma 90.00
_cell_formula_units_Z 4
_cell_length_a 12.769(2)
_cell_length_b 7.2172(13)
_cell_length_c 15.297(3)
_cell_measurement_temperature 200(1)
_cell_volume 1409.7(4)
_computing_cell_refinement 'Bruker SMART'
_computing_data_collection 'Bruker SMART'
_computing_data_reduction 'Bruker SAINT'
_computing_molecular_graphics 'Bruker SHELXTL'
_computing_publication_material 'Bruker SHELXTL'
_computing_structure_refinement 'SHELXL-97 (Sheldrick, 1997)'
_computing_structure_solution 'SHELXS-97 (Sheldrick, 1990)'
_diffrn_ambient_temperature 200(1)
_diffrn_measured_fraction_theta_full 0.989
_diffrn_measured_fraction_theta_max 0.989
_diffrn_measurement_device_type 'CCD area detector'
_diffrn_measurement_method 'phi and omega scans'
_diffrn_radiation_monochromator graphite
_diffrn_radiation_source 'fine-focus sealed tube'
_diffrn_radiation_type MoK\a
_diffrn_radiation_wavelength 0.71073
_diffrn_reflns_av_R_equivalents 0.0574
_diffrn_reflns_av_sigmaI/netI 0.0309
_diffrn_reflns_limit_h_max 16
_diffrn_reflns_limit_h_min -16
_diffrn_reflns_limit_k_max 9
_diffrn_reflns_limit_k_min -9
_diffrn_reflns_limit_l_max 20
_diffrn_reflns_limit_l_min -20
_diffrn_reflns_number 15954
_diffrn_reflns_theta_full 28.01
_diffrn_reflns_theta_max 28.01
_diffrn_reflns_theta_min 2.08
_exptl_absorpt_coefficient_mu 0.536
_exptl_absorpt_correction_T_max 0.9634
_exptl_absorpt_correction_T_min 0.8140
_exptl_absorpt_correction_type integration
_exptl_crystal_colour colorless
_exptl_crystal_density_diffrn 1.552
_exptl_crystal_density_method 'not measured'
_exptl_crystal_description needle
_exptl_crystal_F_000 680
_exptl_crystal_size_max 0.40
_exptl_crystal_size_mid 0.10
_exptl_crystal_size_min 0.07
_refine_diff_density_max 0.755
_refine_diff_density_min -0.412
_refine_diff_density_rms 0.088
_refine_ls_extinction_method none
_refine_ls_goodness_of_fit_ref 1.248
_refine_ls_hydrogen_treatment mixed
_refine_ls_matrix_type full
_refine_ls_number_parameters 142
_refine_ls_number_reflns 1820
_refine_ls_number_restraints 0
_refine_ls_restrained_S_all 1.248
_refine_ls_R_factor_all 0.0632
_refine_ls_R_factor_gt 0.0581
_refine_ls_shift/su_max 0.000
_refine_ls_shift/su_mean 0.000
_refine_ls_structure_factor_coef Fsqd
_refine_ls_weighting_details 'calc w=1/[\s^2^(Fo^2^)+(0.0523P)^2^+1.5250P] where P=(Fo^2^+2Fc^2^)/3'
_refine_ls_weighting_scheme calc
_refine_ls_wR_factor_gt 0.1273
_refine_ls_wR_factor_ref 0.1300
_reflns_number_gt 1721
_reflns_number_total 1820
_reflns_threshold_expression >2sigma(I)
_cod_data_source_file jo901106j_si_003.cif
_cod_data_source_block n3
_cod_depositor_comments
;
The following automatic conversions were performed:
'_symmetry_cell_setting' value 'Orthorhombic' changed to 'orthorhombic'
according to '/home/saulius/struct/CIF-dictionaries/cif_core.dic'
dictionary named 'cif_core.dic' version 2.4.1 from 2010-06-29.

Automatic conversion script
Id: cif_fix_enum 1527 2010-12-29 10:47:43Z saulius 
;
_cod_original_sg_symbol_H-M Pnma
_cod_database_code 4024841

loop_
_symmetry_equiv_pos_as_xyz
'x, y, z'
'-x+1/2, -y, z+1/2'
'-x, y+1/2, -z'
'x+1/2, -y+1/2, -z+1/2'
'-x, -y, -z'
'x-1/2, y, -z-1/2'
'x, -y-1/2, z'
'-x-1/2, y-1/2, z-1/2'

loop_
_atom_site_label
_atom_site_type_symbol
_atom_site_fract_x
_atom_site_fract_y
_atom_site_fract_z
_atom_site_U_iso_or_equiv
_atom_site_adp_type
_atom_site_occupancy
_atom_site_symmetry_multiplicity
_atom_site_calc_flag
_atom_site_refinement_flags
_atom_site_disorder_assembly
_atom_site_disorder_group
C1 C 0.6206(3) 0.2500 0.6955(3) 0.0239(8) Uani 1 2 d S . .
C2 C 0.6644(3) 0.2500 0.6164(3) 0.0216(8) Uani 1 2 d S . .
C3 C 0.5889(3) 0.2500 0.5449(2) 0.0193(7) Uani 1 2 d S . .
C4 C 0.4857(3) 0.2500 0.5698(2) 0.0181(7) Uani 1 2 d S . .
C5 C 0.4174(3) 0.2500 0.4980(2) 0.0186(7) Uani 1 2 d S . .
C6 C 0.4709(3) 0.2500 0.4196(2) 0.0191(7) Uani 1 2 d S . .
C7 C 0.4065(3) 0.2500 0.3405(2) 0.0229(8) Uani 1 2 d S . .
C8 C 0.3049(3) 0.2500 0.3575(2) 0.0238(8) Uani 1 2 d S . .
C9 C 0.6660(4) 0.2500 0.7847(3) 0.0446(13) Uani 1 2 d S . .
C10 C 0.2115(4) 0.2500 0.2995(3) 0.0390(11) Uani 1 2 d S . .
C11 C 0.4393(4) 0.2500 0.0495(3) 0.0460(12) Uani 1 2 d S . .
C12 C 0.4625(5) 0.2500 -0.0423(4) 0.0503(14) Uani 1 2 d S . .
H2 H 0.735(4) 0.2500 0.606(3) 0.034(13) Uiso 1 2 d S . .
H7 H 0.432(3) 0.2500 0.285(3) 0.021(11) Uiso 1 2 d S . .
H9A H 0.735(5) 0.2500 0.785(4) 0.056(17) Uiso 1 2 d S . .
H9B H 0.639(3) 0.143(6) 0.817(3) 0.055(12) Uiso 1 1 d . . .
H10A H 0.236(4) 0.2500 0.247(4) 0.045(15) Uiso 1 2 d S . .
H10B H 0.174(4) 0.139(7) 0.304(3) 0.076(15) Uiso 1 1 d . . .
H12A H 0.528(6) 0.2500 -0.050(4) 0.07(2) Uiso 1 2 d S . .
H12B H 0.437(4) 0.139(7) -0.067(3) 0.083(17) Uiso 1 1 d . . .
N1 N 0.4188(6) 0.2500 0.1205(3) 0.0804(18) Uani 1 2 d S . .
O1 O 0.43816(15) 0.0805(3) 0.71815(13) 0.0294(5) Uani 1 1 d . . .
O2 O 0.23335(15) 0.0803(3) 0.49944(13) 0.0300(5) Uani 1 1 d . . .
S1 S 0.48093(7) 0.2500 0.68483(6) 0.0189(2) Uani 1 2 d S . .
S2 S 0.28251(7) 0.2500 0.47284(6) 0.0205(2) Uani 1 2 d S . .
S3 S 0.60419(7) 0.2500 0.43398(6) 0.0220(2) Uani 1 2 d S . .

loop_
_atom_site_aniso_label
_atom_site_aniso_U_11
_atom_site_aniso_U_22
_atom_site_aniso_U_33
_atom_site_aniso_U_23
_atom_site_aniso_U_13
_atom_site_aniso_U_12
C1 0.0181(17) 0.026(2) 0.028(2) 0.000 -0.0033(15) 0.000
C2 0.0138(16) 0.0228(19) 0.028(2) 0.000 0.0006(14) 0.000
C3 0.0175(16) 0.0222(18) 0.0181(17) 0.000 0.0020(14) 0.000
C4 0.0171(17) 0.0211(18) 0.0160(16) 0.000 0.0040(13) 0.000
C5 0.0163(16) 0.0203(17) 0.0193(17) 0.000 0.0001(13) 0.000
C6 0.0185(16) 0.0211(18) 0.0177(16) 0.000 -0.0011(13) 0.000
C7 0.032(2) 0.0206(18) 0.0161(17) 0.000 -0.0052(15) 0.000
C8 0.0273(19) 0.0214(18) 0.0228(19) 0.000 -0.0073(16) 0.000
C9 0.026(2) 0.080(4) 0.028(2) 0.000 -0.0056(19) 0.000
C10 0.037(3) 0.049(3) 0.031(2) 0.000 -0.017(2) 0.000
C11 0.049(3) 0.049(3) 0.040(3) 0.000 -0.009(2) 0.000
C12 0.037(3) 0.077(5) 0.037(3) 0.000 0.005(2) 0.000
N1 0.113(5) 0.088(4) 0.040(3) 0.000 -0.002(3) 0.000
O1 0.0275(10) 0.0311(11) 0.0297(10) 0.0074(9) 0.0033(8) -0.0049(8)
O2 0.0240(10) 0.0295(11) 0.0366(11) 0.0047(9) -0.0007(8) -0.0049(8)
S1 0.0162(4) 0.0233(5) 0.0171(4) 0.000 0.0014(3) 0.000
S2 0.0153(4) 0.0219(5) 0.0243(5) 0.000 -0.0025(3) 0.000
S3 0.0177(4) 0.0292(5) 0.0192(4) 0.000 0.0042(3) 0.000

loop_
_atom_type_symbol
_atom_type_description
_atom_type_scat_dispersion_real
_atom_type_scat_dispersion_imag
_atom_type_scat_source
C C 0.0033 0.0016 'International Tables Vol C Tables 4.2.6.8 and 6.1.1.4'
H H 0.0000 0.0000 'International Tables Vol C Tables 4.2.6.8 and 6.1.1.4'
N N 0.0061 0.0033 'International Tables Vol C Tables 4.2.6.8 and 6.1.1.4'
O O 0.0106 0.0060 'International Tables Vol C Tables 4.2.6.8 and 6.1.1.4'
S S 0.1246 0.1234 'International Tables Vol C Tables 4.2.6.8 and 6.1.1.4'

loop_
_geom_angle_atom_site_label_1
_geom_angle_atom_site_label_2
_geom_angle_atom_site_label_3
_geom_angle
_geom_angle_site_symmetry_1
_geom_angle_site_symmetry_3
_geom_angle_publ_flag
C2 C1 C9 132.2(4) . . ?
C2 C1 S1 109.6(3) . . ?
C9 C1 S1 118.3(3) . . ?
C1 C2 C3 113.8(3) . . ?
C1 C2 H2 124(3) . . ?
C3 C2 H2 122(3) . . ?
C4 C3 C2 115.3(3) . . ?
C4 C3 S3 112.7(3) . . ?
C2 C3 S3 132.1(3) . . ?
C3 C4 C5 112.4(3) . . ?
C3 C4 S1 108.1(3) . . ?
C5 C4 S1 139.5(3) . . ?
C6 C5 C4 111.9(3) . . ?
C6 C5 S2 107.1(3) . . ?
C4 C5 S2 141.1(3) . . ?
C5 C6 C7 116.1(3) . . ?
C5 C6 S3 112.3(3) . . ?
C7 C6 S3 131.6(3) . . ?
C8 C7 C6 112.8(3) . . ?
C8 C7 H7 122(3) . . ?
C6 C7 H7 125(3) . . ?
C7 C8 C10 132.0(4) . . ?
C7 C8 S2 110.5(3) . . ?
C10 C8 S2 117.5(3) . . ?
C1 C9 H9A 113(4) . . ?
C1 C9 H9B 109(2) . . ?
H9A C9 H9B 111(3) . . ?
C8 C10 H10A 105(4) . . ?
C8 C10 H10B 112(3) . . ?
H10A C10 H10B 105(3) . . ?
N1 C11 C12 178.4(7) . . ?
C11 C12 H12A 110(5) . . ?
C11 C12 H12B 109(3) . . ?
H12A C12 H12B 107(4) . . ?
O1 S1 O1 117.20(17) . 7_565 ?
O1 S1 C4 111.62(10) . . ?
O1 S1 C4 111.62(10) 7_565 . ?
O1 S1 C1 110.30(10) . . ?
O1 S1 C1 110.30(10) 7_565 . ?
C4 S1 C1 93.25(18) . . ?
O2 S2 O2 117.17(18) . 7_565 ?
O2 S2 C5 111.41(10) . . ?
O2 S2 C5 111.41(10) 7_565 . ?
O2 S2 C8 110.48(11) . . ?
O2 S2 C8 110.48(11) 7_565 . ?
C5 S2 C8 93.40(18) . . ?
C3 S3 C6 90.82(17) . . ?

loop_
_geom_bond_atom_site_label_1
_geom_bond_atom_site_label_2
_geom_bond_distance
_geom_bond_site_symmetry_2
_geom_bond_publ_flag
C1 C2 1.333(6) . ?
C1 C9 1.483(6) . ?
C1 S1 1.791(4) . ?
C2 C3 1.459(5) . ?
C2 H2 0.92(5) . ?
C3 C4 1.372(5) . ?
C3 S3 1.708(4) . ?
C4 C5 1.402(5) . ?
C4 S1 1.761(4) . ?
C5 C6 1.381(5) . ?
C5 S2 1.765(4) . ?
C6 C7 1.462(5) . ?
C6 S3 1.716(4) . ?
C7 C8 1.324(6) . ?
C7 H7 0.91(4) . ?
C8 C10 1.486(6) . ?
C8 S2 1.787(4) . ?
C9 H9A 0.88(6) . ?
C9 H9B 0.98(4) . ?
C10 H10A 0.86(6) . ?
C10 H10B 0.94(5) . ?
C11 N1 1.116(7) . ?
C11 C12 1.435(8) . ?
C12 H12A 0.85(7) . ?
C12 H12B 0.95(5) . ?
O1 S1 1.434(2) . ?
O2 S2 1.435(2) . ?
S1 O1 1.434(2) 7_565 ?
S2 O2 1.435(2) 7_565 ?
